data_7123294
loop_
_publ_author_name
'Sanchez, Monica Kiewit'
'Wu, Chang-hao'
'Adams, Michael W.'
'Dyer, Richard Brian'

_publ_section_title
;
 Optimizing Electron Transfer from CdSe QDs to Hydrogenase for
 Photocatalytic H2 Production
;
_journal_name_full 'Chemical Communications'
_journal_paper_doi 10.1039/C9CC01150A
_journal_year 2019
_chemical_formula_moiety '2(Br), C H4 O, C14 H16 N2'
_chemical_formula_sum 'C15 H20 Br2 N2 O'
_chemical_formula_weight 404.15
_space_group_crystal_system triclinic
_space_group_IT_number 2
_space_group_name_Hall '-P 1'
_space_group_name_H-M_alt 'P -1'
_symmetry_space_group_name_Hall '-P 1'
_symmetry_space_group_name_H-M 'P -1'
_atom_sites_solution_hydrogens mixed
_atom_sites_solution_primary dual
_audit_creation_date 2019-02-08
_audit_creation_method
;
Olex2 1.2-alpha
(compiled 2018.07.26 svn.r3523 for OlexSys, GUI svn.r5532)
;
_audit_update_record
;
2019-02-08 deposited with the CCDC.    2019-04-10 downloaded from the CCDC.
;
_cell_angle_alpha 104.745(2)
_cell_angle_beta 96.597(2)
_cell_angle_gamma 103.047(3)
_cell_formula_units_Z 2
_cell_length_a 7.3138(2)
_cell_length_b 10.0105(3)
_cell_length_c 12.1578(2)
_cell_measurement_reflns_used 8364
_cell_measurement_temperature 100.00(10)
_cell_measurement_theta_max 76.8750
_cell_measurement_theta_min 3.8070
_cell_volume 824.44(4)
_computing_cell_refinement 'CrysAlisPro 1.171.40.37a (Rigaku OD, 2019)'
_computing_data_collection 'CrysAlisPro 1.171.40.37a (Rigaku OD, 2019)'
_computing_data_reduction 'CrysAlisPro 1.171.40.37a (Rigaku OD, 2019)'
_computing_molecular_graphics 'Olex2 (Dolomanov et al., 2009)'
_computing_publication_material 'Olex2 (Dolomanov et al., 2009)'
_computing_structure_refinement 'ShelXL (Sheldrick, 2015)'
_computing_structure_solution 'ShelXT (Sheldrick, 2015)'
_diffrn_ambient_environment N~2~
_diffrn_ambient_temperature 100.00(10)
_diffrn_detector 'CCD plate'
_diffrn_detector_area_resol_mean 10.0000
_diffrn_detector_type HyPix
_diffrn_measured_fraction_theta_full 0.997
_diffrn_measured_fraction_theta_max 0.953
_diffrn_measurement_details
;
List of Runs (angles in degrees, time in seconds):

  # Type    Start    End  Width  t~exp~   \w     \q     \k     \f   Frames
#--------------------------------------------------------------------------
  1  \w     82.00 119.00   0.50    1.00    --  105.75-125.00-120.00   74
  2  \w     86.00 117.00   0.50    1.00    --  105.75-125.00  90.00   62
  3  \w     62.00 106.00   0.50    1.00    --  105.75-125.00  60.00   88
  4  \w     35.00  73.00   0.50    1.00    --  105.75-125.00  90.00   76
  5  \w     39.00  74.00   0.50    1.00    --  105.75-125.00-120.00   70
  6  \w   -104.00 -70.00   0.50    0.25    --  -49.66-125.00 -60.00   68
  7  \w   -120.00 -73.00   0.50    0.25    --  -49.66-125.00  60.00   94
  8  \w     81.00 107.00   0.50    1.00    --  105.75 -95.00 -60.00   52
  9  \w     65.00 108.00   0.50    1.00    --  105.75 -95.00 150.00   86
 10  \w     35.00  61.00   0.50    1.00    --  105.75 -95.00 -60.00   52
 11  \w     38.00  76.00   0.50    1.00    --  105.75 -77.00  60.00   76
 12  \w     69.00 100.00   0.50    1.00    --  105.75 -77.00 120.00   62
 13  \w     38.00  88.00   0.50    1.00    --  105.75 -77.00  90.00  100
 14  \w     35.00  62.00   0.50    1.00    --  105.75 -77.00 120.00   54
 15  \w     52.00  77.00   0.50    1.00    --  105.75 -45.00 -60.00   50
 16  \w     34.00  83.00   0.50    1.00    --  105.75 -45.00 -30.00   98
 17  \w     34.00  84.00   0.50    1.00    --  105.75 -45.00-180.00  100
 18  \w     37.00  64.00   0.50    1.00    --  105.75 -28.00  98.00   54
 19  \w     11.00  37.00   0.50    0.25    --   49.66 -28.00  98.00   52
 20  \w   -111.00 -45.00   0.50    0.25    --  -49.66 -28.00  98.00  132
 21  \w   -158.00 -81.00   0.50    1.00    --  -84.25 -28.00  98.00  154
 22  \w    -20.00  54.00   0.50    0.25    --   49.66 -19.00 -60.00  148
 23  \w     98.00 178.00   0.50    1.00    --  105.75  28.00 -99.00  160
 24  \w     68.00 118.00   0.50    0.25    --   49.66  28.00 -99.00  100
 25  \w    -10.00  19.00   0.50    0.25    --  -49.66  28.00 -99.00   58
 26  \w    -56.00 -15.00   0.50    0.25    --  -49.66  28.00 -99.00   82
 27  \w    -70.00 -37.00   0.50    1.00    --  -84.25  28.00 -99.00   66
 28  \w    102.00 176.00   0.50    1.00    --  105.75  30.00 -30.00  148
 29  \w     99.00 176.00   0.50    1.00    --  105.75  30.00   0.00  154
 30  \w    137.00 175.00   0.50    1.00    --  105.75 125.00  60.00   76
 31  \w    150.00 175.00   0.50    1.00    --  105.75 125.00  30.00   50
 32  \w    106.00 139.00   0.50    1.00    --  105.75 125.00  30.00   66
 33  \w     94.00 126.00   0.50    1.00    --  105.75 125.00  60.00   64
 34  \w    -58.00 -25.00   0.50    1.00    --  -84.25 125.00   0.00   66
 35  \w    -91.00 -35.00   0.50    1.00    --  -84.25 125.00 -90.00  112
 36  \w    -91.00 -64.00   0.50    1.00    --  -84.25 125.00   0.00   54
;
_diffrn_measurement_device 'four-circle diffractometer'
_diffrn_measurement_device_type 'XtaLAB Synergy, Dualflex, HyPix'
_diffrn_measurement_method '\w scans'
_diffrn_orient_matrix_type 'CrysAlisPro convention (1999,Acta A55,543-557)'
_diffrn_orient_matrix_UB_11 0.1684762000
_diffrn_orient_matrix_UB_12 -0.0470997000
_diffrn_orient_matrix_UB_13 -0.0483181000
_diffrn_orient_matrix_UB_21 -0.0904463000
_diffrn_orient_matrix_UB_22 -0.1547328000
_diffrn_orient_matrix_UB_23 -0.0000758000
_diffrn_orient_matrix_UB_31 -0.1086510000
_diffrn_orient_matrix_UB_32 -0.0329092000
_diffrn_orient_matrix_UB_33 -0.1242112000
_diffrn_radiation_monochromator mirror
_diffrn_radiation_probe x-ray
_diffrn_radiation_type CuK\a
_diffrn_radiation_wavelength 1.54184
_diffrn_reflns_av_R_equivalents 0.0273
_diffrn_reflns_av_unetI/netI 0.0240
_diffrn_reflns_Laue_measured_fraction_full 0.997
_diffrn_reflns_Laue_measured_fraction_max 0.953
_diffrn_reflns_limit_h_max 8
_diffrn_reflns_limit_h_min -9
_diffrn_reflns_limit_k_max 12
_diffrn_reflns_limit_k_min -12
_diffrn_reflns_limit_l_max 13
_diffrn_reflns_limit_l_min -15
_diffrn_reflns_number 9300
_diffrn_reflns_point_group_measured_fraction_full 0.997
_diffrn_reflns_point_group_measured_fraction_max 0.953
_diffrn_reflns_theta_full 67.684
_diffrn_reflns_theta_max 77.039
_diffrn_reflns_theta_min 3.824
_diffrn_source 'micro-focus sealed X-ray tube'
_diffrn_source_type 'PhotonJet (Cu) X-ray Source'
_exptl_absorpt_coefficient_mu 6.213
_exptl_absorpt_correction_T_max 0.584
_exptl_absorpt_correction_T_min 0.350
_exptl_absorpt_correction_type gaussian
_exptl_absorpt_process_details
;
CrysAlisPro 1.171.40.37a (Rigaku Oxford Diffraction, 2019)
Numerical absorption correction based on gaussian integration over
            a multifaceted crystal model
Empirical absorption correction using spherical harmonics,
 implemented in SCALE3 ABSPACK scaling algorithm.
;
_exptl_crystal_colour colourless
_exptl_crystal_colour_primary colourless
_exptl_crystal_density_diffrn 1.628
_exptl_crystal_description block
_exptl_crystal_F_000 404
_exptl_crystal_recrystallization_method 'The material was recrystallised from --- by as supplied'
_exptl_crystal_size_max 0.26
_exptl_crystal_size_mid 0.221
_exptl_crystal_size_min 0.183
_refine_diff_density_max 0.524
_refine_diff_density_min -0.565
_refine_diff_density_rms 0.106
_refine_ls_extinction_coef 0.0033(3)
_refine_ls_extinction_expression Fc^*^=kFc[1+0.001xFc^2^\l^3^/sin(2\q)]^-1/4^
_refine_ls_extinction_method 'SHELXL-2018/3 (Sheldrick 2018)'
_refine_ls_goodness_of_fit_ref 1.116
_refine_ls_hydrogen_treatment mixed
_refine_ls_matrix_type full
_refine_ls_number_parameters 188
_refine_ls_number_reflns 3321
_refine_ls_number_restraints 1
_refine_ls_restrained_S_all 1.116
_refine_ls_R_factor_all 0.0313
_refine_ls_R_factor_gt 0.0286
_refine_ls_shift/su_max 0.001
_refine_ls_shift/su_mean 0.000
_refine_ls_structure_factor_coef Fsqd
_refine_ls_weighting_details 'w=1/[\s^2^(Fo^2^)+(0.0453P)^2^+0.7799P] where P=(Fo^2^+2Fc^2^)/3'
_refine_ls_weighting_scheme calc
_refine_ls_wR_factor_gt 0.0787
_refine_ls_wR_factor_ref 0.0800
_reflns_Friedel_coverage 0.000
_reflns_number_gt 3210
_reflns_number_total 3321
_reflns_threshold_expression 'I > 2\s(I)'
_cod_data_source_file c9cc01150a2.cif
_cod_data_source_block dq52
_cod_database_code 7123294
_shelx_shelxl_version_number 2018/3
_chemical_oxdiff_formula 'C30  H40  Br4  N4  O2  '
_shelx_space_group_comment
;
The symmetry employed for this shelxl refinement is uniquely defined
by the following loop, which should always be used as a source of
symmetry information in preference to the above space-group names.
They are only intended as comments.
;
_shelx_estimated_absorpt_t_max 0.396
_shelx_estimated_absorpt_t_min 0.295
_reflns_odcompleteness_completeness 99.93
_reflns_odcompleteness_iscentric 1
_reflns_odcompleteness_theta 68.13
_olex2_refinement_description
;
1. Fixed Uiso
 At 1.2 times of:
  All C(H) groups, All C(H,H) groups
 At 1.5 times of:
  All C(H,H,H) groups, All C(H,H,H,H) groups
2. Restrained distances
 O1-H1
 0.955 with sigma of 0.005
3.a Secondary CH2 refined with riding coordinates:
 C4(H4A,H4B), C3(H3A,H3B)
3.b Aromatic/amide H refined with riding coordinates:
 C9(H9), C8(H8), C7(H7), C10(H10), C5(H5), C12(H12)
3.c Idealised Me refined as rotating group:
 C14(H14A,H14B,H14C), C13(H13A,H13B,H13C), C16(H16A,H16B,H16C)
;
_olex2_diffrn_ambient_temperature_device 'Oxford Cryosystems'
_olex2_exptl_crystal_mounting_method 'The crystal was mounted on a loop with paratone oil'
_olex2_submission_original_sample_id DQ52
_olex2_submission_special_instructions 'No special instructions were received'
_oxdiff_exptl_absorpt_empirical_details
;
Empirical correction (ABSPACK) includes:
- Absorption correction using spherical harmonics
- Frame scaling
;
_oxdiff_exptl_absorpt_empirical_full_max 1.670
_oxdiff_exptl_absorpt_empirical_full_min 0.742

loop_
_space_group_symop_operation_xyz
'x, y, z'
'-x, -y, -z'

loop_
_atom_site_label
_atom_site_type_symbol
_atom_site_fract_x
_atom_site_fract_y
_atom_site_fract_z
_atom_site_U_iso_or_equiv
_atom_site_adp_type
_atom_site_occupancy
_atom_site_site_symmetry_order
_atom_site_calc_flag
_atom_site_refinement_flags_posn
Br1 Br -0.10010(3) 0.22863(2) 0.64365(2) 0.01977(11) Uani 1 1 d .
Br2 Br 0.51816(3) 0.85555(2) 0.77817(2) 0.01984(11) Uani 1 1 d .
O1 O 0.1428(3) 0.2333(2) 0.88695(16) 0.0302(4) Uani 1 1 d D
N2 N 0.3072(3) 0.2484(2) 0.51005(16) 0.0156(4) Uani 1 1 d .
N1 N 0.4600(3) 0.2456(2) 0.73257(16) 0.0150(4) Uani 1 1 d .
C9 C 0.3055(3) 0.4905(2) 0.5805(2) 0.0159(4) Uani 1 1 d .
H9 H 0.339050 0.576414 0.639514 0.019 Uiso 1 1 calc R
C6 C 0.6555(3) 0.3626(3) 0.9173(2) 0.0187(5) Uani 1 1 d .
C8 C 0.5545(3) 0.4985(3) 0.7953(2) 0.0177(4) Uani 1 1 d .
H8 H 0.553774 0.586309 0.782795 0.021 Uiso 1 1 calc R
C1 C 0.4589(3) 0.3725(2) 0.71085(19) 0.0147(4) Uani 1 1 d .
C7 C 0.6516(3) 0.4937(3) 0.8988(2) 0.0187(5) Uani 1 1 d .
H7 H 0.714315 0.578526 0.955957 0.022 Uiso 1 1 calc R
C2 C 0.3550(3) 0.3712(2) 0.59903(19) 0.0152(4) Uani 1 1 d .
C4 C 0.3767(3) 0.1257(2) 0.52668(19) 0.0176(4) Uani 1 1 d .
H4A H 0.510561 0.141641 0.520800 0.021 Uiso 1 1 calc R
H4B H 0.305412 0.038489 0.467393 0.021 Uiso 1 1 calc R
C3 C 0.3503(3) 0.1112(2) 0.6443(2) 0.0185(5) Uani 1 1 d .
H3A H 0.216091 0.093054 0.649583 0.022 Uiso 1 1 calc R
H3B H 0.395280 0.031367 0.657163 0.022 Uiso 1 1 calc R
C10 C 0.2048(3) 0.4806(3) 0.4726(2) 0.0182(5) Uani 1 1 d .
H10 H 0.176112 0.561509 0.458957 0.022 Uiso 1 1 calc R
C5 C 0.5553(3) 0.2395(3) 0.8315(2) 0.0182(5) Uani 1 1 d .
H5 H 0.553871 0.150683 0.842423 0.022 Uiso 1 1 calc R
C12 C 0.2039(3) 0.2359(3) 0.4076(2) 0.0174(4) Uani 1 1 d .
H12 H 0.169758 0.148399 0.350426 0.021 Uiso 1 1 calc R
C11 C 0.1470(3) 0.3514(3) 0.3854(2) 0.0186(5) Uani 1 1 d .
C14 C 0.0297(4) 0.3327(3) 0.2707(2) 0.0232(5) Uani 1 1 d .
H14A H -0.099791 0.282198 0.267958 0.035 Uiso 1 1 calc GR
H14B H 0.080698 0.278986 0.210187 0.035 Uiso 1 1 calc GR
H14C H 0.032786 0.425035 0.260176 0.035 Uiso 1 1 calc GR
C13 C 0.7659(4) 0.3526(3) 1.0262(2) 0.0247(5) Uani 1 1 d .
H13A H 0.872105 0.315123 1.008164 0.037 Uiso 1 1 calc GR
H13B H 0.683928 0.290077 1.059004 0.037 Uiso 1 1 calc GR
H13C H 0.811777 0.446148 1.080903 0.037 Uiso 1 1 calc GR
C16 C 0.1043(5) 0.0931(4) 0.9008(3) 0.0398(7) Uani 1 1 d .
H16A H 0.145810 0.030976 0.840415 0.060 Uiso 1 1 calc GR
H16B H -0.030365 0.057040 0.896567 0.060 Uiso 1 1 calc GR
H16C H 0.171461 0.096906 0.974591 0.060 Uiso 1 1 calc GR
H1 H 0.068(5) 0.227(5) 0.8154(19) 0.060 Uiso 1 1 d DR

loop_
_atom_site_aniso_label
_atom_site_aniso_U_11
_atom_site_aniso_U_22
_atom_site_aniso_U_33
_atom_site_aniso_U_23
_atom_site_aniso_U_13
_atom_site_aniso_U_12
Br1 0.01681(15) 0.01910(15) 0.02444(16) 0.00793(10) 0.00361(10) 0.00509(10)
Br2 0.02311(16) 0.01452(15) 0.02343(16) 0.00696(10) 0.00494(10) 0.00605(10)
O1 0.0321(10) 0.0288(10) 0.0232(9) 0.0026(8) -0.0015(7) 0.0043(8)
N2 0.0145(9) 0.0158(9) 0.0160(9) 0.0031(7) 0.0023(7) 0.0051(7)
N1 0.0147(9) 0.0144(9) 0.0164(9) 0.0043(7) 0.0028(7) 0.0050(7)
C9 0.0148(10) 0.0157(10) 0.0180(10) 0.0057(8) 0.0034(8) 0.0047(8)
C6 0.0181(11) 0.0237(12) 0.0164(11) 0.0061(9) 0.0047(8) 0.0090(9)
C8 0.0193(11) 0.0155(11) 0.0182(11) 0.0043(9) 0.0032(9) 0.0052(9)
C1 0.0139(10) 0.0155(11) 0.0165(10) 0.0059(8) 0.0040(8) 0.0056(8)
C7 0.0192(11) 0.0182(11) 0.0167(11) 0.0035(9) 0.0015(8) 0.0040(9)
C2 0.0122(10) 0.0158(11) 0.0173(10) 0.0040(8) 0.0026(8) 0.0037(8)
C4 0.0185(11) 0.0154(10) 0.0180(11) 0.0021(8) 0.0010(8) 0.0074(9)
C3 0.0202(11) 0.0139(10) 0.0204(11) 0.0043(9) 0.0006(9) 0.0052(9)
C10 0.0162(11) 0.0193(11) 0.0221(11) 0.0099(9) 0.0036(9) 0.0063(9)
C5 0.0172(11) 0.0184(11) 0.0213(11) 0.0081(9) 0.0040(9) 0.0062(9)
C12 0.0141(10) 0.0201(11) 0.0171(11) 0.0042(9) 0.0020(8) 0.0045(9)
C11 0.0156(11) 0.0228(12) 0.0189(11) 0.0085(9) 0.0028(8) 0.0057(9)
C14 0.0216(12) 0.0266(13) 0.0207(12) 0.0096(10) -0.0014(9) 0.0047(10)
C13 0.0264(13) 0.0284(13) 0.0188(12) 0.0068(10) -0.0011(9) 0.0093(10)
C16 0.0394(17) 0.0394(17) 0.0392(16) 0.0176(14) 0.0037(13) 0.0023(14)

loop_
_atom_type_symbol
_atom_type_description
_atom_type_scat_dispersion_real
_atom_type_scat_dispersion_imag
_atom_type_scat_source
C C 0.0181 0.0091 'International Tables Vol C Tables 4.2.6.8 and 6.1.1.4'
H H 0.0000 0.0000 'International Tables Vol C Tables 4.2.6.8 and 6.1.1.4'
Br Br -0.6763 1.2805 'International Tables Vol C Tables 4.2.6.8 and 6.1.1.4'
N N 0.0311 0.0180 'International Tables Vol C Tables 4.2.6.8 and 6.1.1.4'
O O 0.0492 0.0322 'International Tables Vol C Tables 4.2.6.8 and 6.1.1.4'

loop_
_exptl_crystal_face_index_h
_exptl_crystal_face_index_k
_exptl_crystal_face_index_l
_exptl_crystal_face_perp_dist
-1 0 0 0.0862
1 0 0 0.0964
1 0 -1 0.1011
-1 0 1 0.1163
0 0 -1 0.1085
0 -1 2 0.1432
0 1 -2 0.1337
2 -1 0 0.1048
-2 1 -2 0.1151
-2 1 0 0.0988
2 -1 -2 0.0924
-2 1 2 0.1155
1 -2 -2 0.1081
-1 2 2 0.1226
1 -1 2 0.1230
1 2 0 0.0980
1 -2 7 0.1136
4 3 -4 0.0990
0 -1 8 0.1015
0 1 -8 0.1065
4 -4 0 0.1085
-4 4 1 0.1030
-4 4 3 0.1009
3 -3 -6 0.0903
4 -4 -2 0.0938
2 -6 -1 0.1091
-2 6 0 0.1105
0 3 6 0.1089
-1 -1 -6 0.1079
0 6 -1 0.0973
0 -6 0 0.1165
-2 0 -6 0.1012
2 -1 7 0.1088
-4 -1 0 0.0921
4 1 0 0.0928

loop_
_geom_angle_atom_site_label_1
_geom_angle_atom_site_label_2
_geom_angle_atom_site_label_3
_geom_angle
C16 O1 H1 107(3)
C2 N2 C4 118.29(19)
C12 N2 C2 122.5(2)
C12 N2 C4 119.22(19)
C1 N1 C3 118.47(19)
C5 N1 C1 122.1(2)
C5 N1 C3 119.45(19)
C2 C9 H9 120.3
C2 C9 C10 119.5(2)
C10 C9 H9 120.3
C7 C6 C13 122.1(2)
C5 C6 C7 117.8(2)
C5 C6 C13 120.1(2)
C1 C8 H8 120.1
C1 C8 C7 119.9(2)
C7 C8 H8 120.1
N1 C1 C8 118.6(2)
N1 C1 C2 119.2(2)
C8 C1 C2 122.2(2)
C6 C7 H7 119.8
C8 C7 C6 120.4(2)
C8 C7 H7 119.8
N2 C2 C9 118.5(2)
N2 C2 C1 118.7(2)
C9 C2 C1 122.7(2)
N2 C4 H4A 110.0
N2 C4 H4B 110.0
N2 C4 C3 108.55(18)
H4A C4 H4B 108.4
C3 C4 H4A 110.0
C3 C4 H4B 110.0
N1 C3 C4 108.67(19)
N1 C3 H3A 110.0
N1 C3 H3B 110.0
C4 C3 H3A 110.0
C4 C3 H3B 110.0
H3A C3 H3B 108.3
C9 C10 H10 119.6
C11 C10 C9 120.8(2)
C11 C10 H10 119.6
N1 C5 C6 121.3(2)
N1 C5 H5 119.4
C6 C5 H5 119.4
N2 C12 H12 119.4
N2 C12 C11 121.2(2)
C11 C12 H12 119.4
C10 C11 C12 117.3(2)
C10 C11 C14 123.0(2)
C12 C11 C14 119.7(2)
C11 C14 H14A 109.5
C11 C14 H14B 109.5
C11 C14 H14C 109.5
H14A C14 H14B 109.5
H14A C14 H14C 109.5
H14B C14 H14C 109.5
C6 C13 H13A 109.5
C6 C13 H13B 109.5
C6 C13 H13C 109.5
H13A C13 H13B 109.5
H13A C13 H13C 109.5
H13B C13 H13C 109.5
O1 C16 H16A 109.5
O1 C16 H16B 109.5
O1 C16 H16C 109.5
H16A C16 H16B 109.5
H16A C16 H16C 109.5
H16B C16 H16C 109.5

loop_
_geom_bond_atom_site_label_1
_geom_bond_atom_site_label_2
_geom_bond_distance
O1 C16 1.424(4)
O1 H1 0.954(5)
N2 C2 1.358(3)
N2 C4 1.481(3)
N2 C12 1.341(3)
N1 C1 1.363(3)
N1 C3 1.478(3)
N1 C5 1.341(3)
C9 H9 0.9300
C9 C2 1.386(3)
C9 C10 1.398(3)
C6 C7 1.393(3)
C6 C5 1.381(3)
C6 C13 1.508(3)
C8 H8 0.9300
C8 C1 1.383(3)
C8 C7 1.390(3)
C1 C2 1.474(3)
C7 H7 0.9300
C4 H4A 0.9700
C4 H4B 0.9700
C4 C3 1.503(3)
C3 H3A 0.9700
C3 H3B 0.9700
C10 H10 0.9300
C10 C11 1.388(4)
C5 H5 0.9300
C12 H12 0.9300
C12 C11 1.390(3)
C11 C14 1.496(3)
C14 H14A 0.9600
C14 H14B 0.9600
C14 H14C 0.9600
C13 H13A 0.9600
C13 H13B 0.9600
C13 H13C 0.9600
C16 H16A 0.9600
C16 H16B 0.9600
C16 H16C 0.9600

loop_
_geom_hbond_atom_site_label_D
_geom_hbond_atom_site_label_H
_geom_hbond_atom_site_label_A
_geom_hbond_distance_DH
_geom_hbond_distance_HA
_geom_hbond_distance_DA
_geom_hbond_angle_DHA
_geom_hbond_site_symmetry_A
_geom_hbond_publ_flag
C9 H9 Br2 0.93 2.79 3.695(2) 163.4 . yes
C8 H8 Br2 0.93 2.78 3.699(2) 169.9 . yes
C4 H4B Br1 0.97 2.67 3.608(2) 163.7 2_556 yes
C5 H5 Br2 0.93 2.80 3.672(2) 156.8 1_545 yes

loop_
_geom_torsion_atom_site_label_1
_geom_torsion_atom_site_label_2
_geom_torsion_atom_site_label_3
_geom_torsion_atom_site_label_4
_geom_torsion
N2 C4 C3 N1 -59.5(2)
N2 C12 C11 C10 1.3(3)
N2 C12 C11 C14 -179.2(2)
N1 C1 C2 N2 -17.3(3)
N1 C1 C2 C9 163.3(2)
C9 C10 C11 C12 -4.0(3)
C9 C10 C11 C14 176.5(2)
C8 C1 C2 N2 163.2(2)
C8 C1 C2 C9 -16.2(3)
C1 N1 C3 C4 40.7(3)
C1 N1 C5 C6 0.9(3)
C1 C8 C7 C6 0.9(4)
C7 C6 C5 N1 1.1(4)
C7 C8 C1 N1 1.1(3)
C7 C8 C1 C2 -179.4(2)
C2 N2 C4 C3 43.7(3)
C2 N2 C12 C11 2.9(3)
C2 C9 C10 C11 2.7(3)
C4 N2 C2 C9 174.1(2)
C4 N2 C2 C1 -5.3(3)
C4 N2 C12 C11 -175.5(2)
C3 N1 C1 C8 177.2(2)
C3 N1 C1 C2 -2.3(3)
C3 N1 C5 C6 -178.4(2)
C10 C9 C2 N2 1.4(3)
C10 C9 C2 C1 -179.2(2)
C5 N1 C1 C8 -2.0(3)
C5 N1 C1 C2 178.5(2)
C5 N1 C3 C4 -140.1(2)
C5 C6 C7 C8 -2.0(3)
C12 N2 C2 C9 -4.2(3)
C12 N2 C2 C1 176.3(2)
C12 N2 C4 C3 -137.9(2)
C13 C6 C7 C8 177.4(2)
C13 C6 C5 N1 -178.3(2)

loop_
_exptl_oxdiff_crystal_face_indexfrac_h
_exptl_oxdiff_crystal_face_indexfrac_k
_exptl_oxdiff_crystal_face_indexfrac_l
_exptl_oxdiff_crystal_face_x
_exptl_oxdiff_crystal_face_y
_exptl_oxdiff_crystal_face_z
-0.9989 -0.0014 -0.0028 -0.1681 0.0906 0.1089
0.9989 0.0014 0.0028 0.1681 -0.0906 -0.1089
0.9990 0.0014 -0.9964 0.2164 -0.0905 0.0152
-0.9990 -0.0014 0.9964 -0.2164 0.0905 -0.0152
0.0000 0.0000 -0.9992 0.0483 0.0001 0.1241
0.0004 -0.9995 1.9972 -0.0494 0.1545 -0.2152
-0.0004 0.9995 -1.9972 0.0494 -0.1545 0.2152
1.9984 -0.9967 0.0045 0.3834 -0.0265 -0.1849
-1.9983 0.9967 -2.0029 -0.2868 0.0267 0.4331
-1.9984 0.9967 -0.0045 -0.3834 0.0265 0.1849
1.9985 -0.9966 -1.9940 0.4800 -0.0264 0.0633
-1.9985 0.9966 1.9940 -0.4800 0.0264 -0.0633
1.0000 -1.9974 -1.9980 0.3591 0.2188 0.2053
-1.0000 1.9974 1.9980 -0.3591 -0.2188 -0.2053
0.9994 -0.9981 2.0000 0.1187 0.0639 -0.3242
0.9979 2.0002 0.0052 0.0737 -0.3998 -0.1749
1.3213 -1.6320 7.2460 -0.0506 0.1325 -0.9899
3.5335 2.8438 -3.9175 0.6506 -0.7593 0.0091
-0.1095 -1.0319 7.7974 -0.3466 0.1690 -0.9227
0.1967 1.0286 -7.8132 0.3622 -0.1764 0.9153
4.4128 -3.6981 0.0176 0.9168 0.1731 -0.3599
-4.3831 3.7138 0.6887 -0.9467 -0.1783 0.2685
-4.0343 3.5438 2.8146 -0.9826 -0.1837 -0.0279
2.8076 -2.6729 -5.5476 0.8670 0.1601 0.4720
4.2204 -3.6517 -1.9793 0.9787 0.1835 -0.0925
1.6674 -6.0727 -0.7652 0.6039 0.7889 0.1137
-1.7947 6.1771 0.2840 -0.6070 -0.7935 -0.0436
0.2522 2.8494 5.5419 -0.3595 -0.4641 -0.8095
-0.9209 -1.2108 -6.4315 0.2126 0.2711 0.9388
0.0430 6.2471 -1.1464 -0.2316 -0.9704 -0.0679
-0.2728 -5.9923 0.1751 0.2278 0.9519 0.2051
-1.6181 -0.2891 -6.3993 0.0502 0.1916 0.9802
1.6576 -0.5964 6.7438 -0.0185 -0.0582 -0.9981
-4.1332 -1.4296 -0.0651 -0.6259 0.5950 0.5042
4.1448 1.4836 -0.1555 0.6359 -0.6044 -0.4798
